data_4030742
loop_
_publ_author_name
'Romero, S.'
'Mosset, A.'
'Trombe, J.-C.'

_publ_section_title
;
 Synthesis, characterization and structure of two new families of mixed
 oxalates; [M(Ln(H2O)n](C2O4).H2O with M = Li, Ln = La...Gd, n=1 or M =
 Na, Ln = Ce...Nd, n = 2
;
_journal_name_full 'European Journal of Solid State and Inorganic Chemistry'
_journal_page_first 1053
_journal_page_last 1063
_journal_volume 32
_journal_year 1995
_chemical_formula_sum 'C4 H4 Ce Li O10'
_chemical_formula_weight 359.125
_space_group_IT_number 13
_symmetry_cell_setting monoclinic
_symmetry_Int_Tables_number 13
_symmetry_space_group_name_Hall '-P 2ya'
_symmetry_space_group_name_H-M 'P 1 2/a 1'
_cell_angle_alpha 90
_cell_angle_beta 104.12(1)
_cell_angle_gamma 90
_cell_formula_units_Z 4
_cell_length_a 9.390(1)
_cell_length_b 7.678(1)
_cell_length_c 12.992(1)
_cell_volume 908.38(17)
_diffrn_ambient_temperature 293
_diffrn_radiation_probe x-ray
_diffrn_radiation_type MoK\a
_diffrn_radiation_wavelength 0.71073
_exptl_absorpt_coefficient_mu 5.04
_exptl_crystal_density_diffrn 2.62
_refine_ls_number_parameters 147
_refine_ls_number_reflns 1657
_refine_ls_R_factor_gt 0.023
_refine_ls_wR_factor_gt 0.027
_cod_data_source_file EJSSIC-1995-32-1053-1063-1.cif
_cod_data_source_block 1
_cod_original_sg_symbol_H-M 'P 2/a'
_cod_database_code 4030742

loop_
_symmetry_equiv_pos_site_id
_symmetry_equiv_pos_as_xyz
1 x,y,z
2 1/2-x,y,-z
3 -x,-y,-z
4 1/2+x,-y,z

loop_
_atom_site_label
_atom_site_type_symbol
_atom_site_thermal_displace_type
_atom_site_fract_x
_atom_site_fract_y
_atom_site_fract_z
_atom_site_occupancy
_atom_site_U_iso_or_equiv
Ce Ce Uiso 0.27758(3) 0.22888(3) 0.25697(2) 1.000 0.0119(1)
O1 O Uiso 0.1114(3) 0.2315(4) 0.3835(2) 1.000 0.0177(13)
OW1 O Uiso -0.0038(4) 0.2331(4) 0.1678(2) 1.000 0.0190(13)
O2 O Uiso 0.0951(4) 0.2221(5) 0.5515(3) 1.000 0.0266(13)
O3 O Uiso 0.7585(4) 0.1038(4) 0.2884(3) 1.000 0.0203(13)
O4 O Uiso 0.5144(4) 0.0890(4) 0.2549(3) 1.000 0.022(3)
O5 O Uiso 0.4978(4) 0.4275(4) 0.2825(3) 1.000 0.0203(13)
O6 O Uiso 0.7377(4) 0.4541(4) 0.2946(3) 1.000 0.0228(13)
O7 O Uiso 0.2501(4) 0.4008(4) 0.0860(3) 1.000 0.023(3)
O8 O Uiso 0.2483(4) 0.0518(4) 0.0852(3) 1.000 0.025(3)
C1 C Uiso 0.1652(5) 0.2247(6) 0.4822(3) 1.000 0.017(3)
C2 C Uiso 0.6334(5) 0.1681(6) 0.2767(3) 1.000 0.015(3)
C3 C Uiso 0.6212(5) 0.3690(6) 0.2861(3) 1.000 0.017(3)
C4 C Uiso 0.25000 0.3282(9) 0.00000 1.000 0.018(4)
C5 C Uiso 0.25000 0.1271(8) 0.00000 1.000 0.017(4)
OW2 O Uiso 0.0977(4) 0.7220(5) 0.0442(3) 1.000 0.030(3)
Li Li Uiso 0.9230(10) 0.3200(10) 0.2975(7) 1.000 0.028(5)

loop_
_atom_type_symbol
_atom_type_description
_atom_type_scat_dispersion_real
_atom_type_scat_dispersion_imag
_atom_type_scat_source
C C 0.0033 0.0016 ' International Tables Vol C Tables 4.2.6.8 and 6.1.1.4'
Ce Ce -0.2486 2.6331 ' International Tables Vol C Tables 4.2.6.8 and 6.1.1.4'
Li Li -0.0003 0.0001 ' International Tables Vol C Tables 4.2.6.8 and 6.1.1.4'
O O 0.0106 0.0060 ' International Tables Vol C Tables 4.2.6.8 and 6.1.1.4'

loop_
_geom_angle_atom_site_label_1
_geom_angle_atom_site_label_2
_geom_angle_atom_site_label_3
_geom_angle
_geom_angle_site_symmetry_1
_geom_angle_site_symmetry_3
_geom_angle_publ_flag
O1 Ce OW1 64.56(9) . . yes
O1 Ce O4 135.17(11) . . yes
O1 Ce O5 121.70(11) . . yes
O1 Ce O7 128.09(11) . . yes
O1 Ce O8 128.08(11) . . yes
O1 Ce O2 64.62(11) . 2_556 yes
O1 Ce O3 80.13(11) . 4_455 yes
O1 Ce O6 73.89(11) . 4_465 yes
OW1 Ce O4 144.51(11) . . yes
OW1 Ce O5 139.25(10) . . yes
OW1 Ce O7 74.34(11) . . yes
OW1 Ce O8 74.88(11) . . yes
OW1 Ce O2 129.17(11) . 2_556 yes
OW1 Ce O3 88.90(11) . 4_455 yes
OW1 Ce O6 83.82(11) . 4_465 yes
O4 Ce O5 63.54(11) . . yes
O4 Ce O7 96.65(12) . . yes
O4 Ce O8 70.56(12) . . yes
O2 Ce O4 77.75(13) 2_556 . yes
O3 Ce O4 70.85(11) 4_455 . yes
O4 Ce O6 126.55(12) . 4_465 yes
O5 Ce O7 72.93(12) . . yes
O5 Ce O8 110.14(12) . . yes
O2 Ce O5 72.70(12) 2_556 . yes
O3 Ce O5 131.17(12) 4_455 . yes
O5 Ce O6 63.16(12) . 4_465 yes
O7 Ce O8 63.22(10) . . yes
O2 Ce O7 143.85(12) 2_556 . yes
O3 Ce O7 130.63(11) 4_455 . yes
O6 Ce O7 71.39(11) 4_465 . yes
O2 Ce O8 141.45(12) 2_556 . yes
O3 Ce O8 67.65(11) 4_455 . yes
O6 Ce O8 133.45(11) 4_465 . yes
O2 Ce O3 81.77(12) 2_556 4_455 yes
O2 Ce O6 83.36(12) 2_556 4_465 yes
O3 Ce O6 153.68(12) 4_455 4_465 yes
Ce O1 C1 120.3(3) . . yes
Ce O2 C1 121.1(3) 2_556 . yes
Ce O3 C2 117.9(3) 4_555 . yes
Ce O4 C2 123.1(3) . . yes
Ce O5 C3 121.1(3) . . yes
Ce O6 C3 130.6(3) 4_565 . yes
Ce O7 C4 121.9(3) . . yes
Ce O8 C5 120.1(3) . . yes
O1 C1 O2 126.1(4) . . yes
O1 C1 C1 115.6(4) . 2_556 yes
O2 C1 C1 118.3(4) . 2_556 yes
O3 C2 O4 127.0(4) . . yes
O3 C2 C3 117.9(4) . . yes
O4 C2 C3 115.1(4) . . yes
O5 C3 O6 127.2(4) . . yes
O5 C3 C2 116.4(4) . . yes
O6 C3 C2 116.4(4) . . yes
O7 C4 C5 116.5(3) . . yes
O7 C4 O7 127.0(6) . 2_555 yes
O7 C4 C5 116.5(3) 2_555 . yes
O8 C5 C4 117.5(3) . . yes
O8 C5 O8 125.0(5) . 2_555 yes
O8 C5 C4 117.5(3) 2_555 . yes

loop_
_geom_bond_atom_site_label_1
_geom_bond_atom_site_label_2
_geom_bond_distance
_geom_bond_site_symmetry_2
_geom_bond_publ_flag
Ce O1 2.528(3) . yes
Ce OW1 2.614(4) . yes
Ce O4 2.476(4) . yes
Ce O5 2.525(4) . yes
Ce O7 2.542(4) . yes
Ce O8 2.570(4) . yes
Ce O2 2.484(4) 2_556 yes
Ce O3 2.600(3) 4_455 yes
Ce O6 2.529(3) 4_465 yes
O1 C1 1.259(5) . yes
O2 C1 1.238(6) . yes
O3 C2 1.249(6) . yes
O4 C2 1.242(6) . yes
O5 C3 1.233(6) . yes
O6 C3 1.256(6) . yes
O7 C4 1.248(5) . yes
O8 C5 1.252(5) . yes
C1 C1 1.546(7) 2_556 no
C2 C3 1.554(7) . no
C4 C5 1.544(9) . no

loop_
_geom_torsion_atom_site_label_1
_geom_torsion_atom_site_label_2
_geom_torsion_atom_site_label_3
_geom_torsion_atom_site_label_4
_geom_torsion
_geom_torsion_site_symmetry_1
_geom_torsion_site_symmetry_3
_geom_torsion_site_symmetry_4
_geom_torsion_publ_flag
OW1 Ce O1 C1 177.6(3) . . . no
O4 Ce O1 C1 34.4(4) . . . no
O5 Ce O1 C1 -48.6(3) . . . no
O7 Ce O1 C1 -141.3(3) . . . no
O8 Ce O1 C1 135.2(3) . . . no
O2 Ce O1 C1 -1.5(3) 2_556 . . no
O3 Ce O1 C1 84.0(3) 4_455 . . no
O6 Ce O1 C1 -91.7(3) 4_465 . . no
O1 Ce O4 C2 -102.2(3) . . . no
OW1 Ce O4 C2 146.7(3) . . . no
O5 Ce O4 C2 7.2(3) . . . no
O7 Ce O4 C2 74.4(3) . . . no
O8 Ce O4 C2 132.9(4) . . . no
O2 Ce O4 C2 -69.4(3) 2_556 . . no
O3 Ce O4 C2 -154.8(4) 4_455 . . no
O6 Ce O4 C2 2.7(4) 4_465 . . no
O1 Ce O5 C3 126.2(3) . . . no
OW1 Ce O5 C3 -147.1(3) . . . no
O4 Ce O5 C3 -2.4(3) . . . no
O7 Ce O5 C3 -109.1(3) . . . no
O8 Ce O5 C3 -57.0(4) . . . no
O2 Ce O5 C3 82.3(3) 2_556 . . no
O3 Ce O5 C3 20.4(4) 4_455 . . no
O6 Ce O5 C3 173.5(4) 4_465 . . no
O1 Ce O7 C4 -126.1(2) . . . no
OW1 Ce O7 C4 -88.0(3) . . . no
O4 Ce O7 C4 57.0(3) . . . no
O5 Ce O7 C4 116.6(3) . . . no
O8 Ce O7 C4 -7.3(2) . . . no
O2 Ce O7 C4 135.3(2) 2_556 . . no
O3 Ce O7 C4 -13.5(4) 4_455 . . no
O6 Ce O7 C4 -176.6(3) 4_465 . . no
O1 Ce O8 C5 126.5(2) . . . no
OW1 Ce O8 C5 87.5(3) . . . no
O4 Ce O8 C5 -100.8(3) . . . no
O5 Ce O8 C5 -50.0(3) . . . no
O7 Ce O8 C5 7.6(2) . . . no
O2 Ce O8 C5 -137.3(2) 2_556 . . no
O3 Ce O8 C5 -177.4(3) 4_455 . . no
O6 Ce O8 C5 21.6(4) 4_465 . . no
O1 Ce O2 C1 -0.7(3) . 2_556 2_556 no
OW1 Ce O2 C1 -1.9(4) . 2_556 2_556 no
O4 Ce O2 C1 -155.7(4) . 2_556 2_556 no
O5 Ce O2 C1 138.5(4) . 2_556 2_556 no
O7 Ce O2 C1 119.8(4) . 2_556 2_556 no
O8 Ce O2 C1 -120.7(4) . 2_556 2_556 no
O1 Ce O3 C2 50.9(3) . 4_455 4_455 no
OW1 Ce O3 C2 -13.5(3) . 4_455 4_455 no
O4 Ce O3 C2 -163.8(3) . 4_455 4_455 no
O5 Ce O3 C2 174.7(3) . 4_455 4_455 no
O7 Ce O3 C2 -81.6(3) . 4_455 4_455 no
O8 Ce O3 C2 -87.5(3) . 4_455 4_455 no
O1 Ce O6 C3 -54.0(4) . 4_465 4_465 no
OW1 Ce O6 C3 11.3(4) . 4_465 4_465 no
O4 Ce O6 C3 171.2(3) . 4_465 4_465 no
O5 Ce O6 C3 166.7(4) . 4_465 4_465 no
O7 Ce O6 C3 86.8(4) . 4_465 4_465 no
O8 Ce O6 C3 73.7(4) . 4_465 4_465 no
Ce O1 C1 O2 -178.7(4) . . . no
Ce O1 C1 C1 3.1(5) . . 2_556 no
Ce O2 C1 O1 -175.8(3) 2_556 . . no
Ce O2 C1 C1 2.5(6) 2_556 . 2_556 no
Ce O3 C2 O4 2.8(6) 4_555 . . no
Ce O3 C2 C3 -174.9(2) 4_555 . . no
Ce O4 C2 O3 171.9(3) . . . no
Ce O4 C2 C3 -10.4(5) . . . no
Ce O5 C3 O6 177.3(3) . . . no
Ce O5 C3 C2 -1.3(5) . . . no
Ce O6 C3 O5 -19.8(7) 4_565 . . no
Ce O6 C3 C2 158.8(3) 4_565 . . no
Ce O7 C4 C5 6.6(3) . . . no
Ce O7 C4 O7 -173.4(2) . . 2_555 no
Ce O8 C5 C4 -7.7(3) . . . no
Ce O8 C5 O8 172.3(2) . . 2_555 no
O1 C1 C1 O1 174.7(4) . 2_556 2_556 no
O1 C1 C1 O2 -3.7(6) . 2_556 2_556 no
O2 C1 C1 O1 -3.7(6) . 2_556 2_556 no
O2 C1 C1 O2 177.9(4) . 2_556 2_556 no
O3 C2 C3 O5 -174.5(4) . . . no
O3 C2 C3 O6 6.8(6) . . . no
O4 C2 C3 O5 7.5(5) . . . no
O4 C2 C3 O6 -171.2(4) . . . no
O7 C4 C5 O8 0.9(3) . . . no
O7 C4 C5 O8 -179.2(3) . . 2_555 no
O7 C4 C5 O8 -179.2(3) 2_555 . . no
